data_5000347
_chemical_formula_moiety ?
_chemical_formula_sum 'C21 H12 N3 P'
_chemical_formula_weight 337.32
_space_group_IT_number 14
_symmetry_cell_setting monoclinic
_symmetry_space_group_name_Hall '-P 2yab'
_symmetry_space_group_name_H-M 'P 1 21/a 1'
_cell_angle_alpha 90
_cell_angle_beta 113.37(4)
_cell_angle_gamma 90
_cell_formula_units_Z 4
_cell_length_a 14.255(12)
_cell_length_b 8.592(7)
_cell_length_c 15.339(12)
_cell_measurement_reflns_used 40
_cell_measurement_temperature ?
_cell_measurement_theta_max 12.36
_cell_measurement_theta_min 9.63
_cell_volume 1725(2)
_diffrn_ambient_temperature ?
_diffrn_detector_area_resol_mean ?
_diffrn_measured_fraction_theta_full 0
_diffrn_measured_fraction_theta_max 1
_diffrn_measurement_device_type 'refurbished Picker diffractometer'
_diffrn_measurement_method '\q/2\q scans'
_diffrn_radiation_type 'Mo K\a'
_diffrn_radiation_wavelength 0.71069
_diffrn_reflns_av_R_equivalents 0.032
_diffrn_reflns_limit_h_max 4
_diffrn_reflns_limit_h_min -16
_diffrn_reflns_limit_k_max 10
_diffrn_reflns_limit_k_min 0
_diffrn_reflns_limit_l_max 18
_diffrn_reflns_limit_l_min -17
_diffrn_reflns_number 4083
_diffrn_reflns_theta_full 0
_diffrn_reflns_theta_max 25.0029
_diffrn_reflns_theta_min 3.11643
_diffrn_standards_decay_% -1.7
_diffrn_standards_interval_count 300
_diffrn_standards_number 4
_exptl_absorpt_coefficient_mu 0.1664
_exptl_absorpt_correction_T_max ?
_exptl_absorpt_correction_T_min ?
_exptl_absorpt_correction_type none
_exptl_absorpt_process_details none
_exptl_crystal_colour ?
_exptl_crystal_density_diffrn 1.299
_exptl_crystal_density_meas ?
_exptl_crystal_density_method 'not measured'
_exptl_crystal_description ?
_exptl_crystal_F_000 696
_exptl_crystal_size_max ?
_exptl_crystal_size_mid ?
_exptl_crystal_size_min ?
_refine_diff_density_max 0.34
_refine_diff_density_min -0.32
_refine_ls_abs_structure_details none
_refine_ls_abs_structure_Flack ?
_refine_ls_extinction_coef 0.0000022(2)
_refine_ls_extinction_expression
;
Larson, A. C. (1967).  Acta Cryst. 23, p. 664.  Eq. (3)
;
_refine_ls_extinction_method Zachariasen
_refine_ls_goodness_of_fit_ref 1.3047
_refine_ls_hydrogen_treatment ?
_refine_ls_matrix_type full
_refine_ls_number_parameters 275
_refine_ls_number_reflns 2229
_refine_ls_R_factor_gt 0.0485
_refine_ls_shift/su_max 0.3149
_refine_ls_structure_factor_coef F
_refine_ls_weighting_details w^-1^=\s^2^(F)+(.03F)^2^
_refine_ls_weighting_scheme calc
_refine_ls_wR_factor_ref 0.0374
_reflns_number_gt 2018
_reflns_number_total 3031
_reflns_threshold_expression F^2^>2.33\s(F^2^)
_cod_original_sg_symbol_H-M 'P 21/a'
_cod_original_formula_sum 'C21 H12 N3 P1'
_cod_database_code 5000347

loop_
_symmetry_equiv_pos_as_xyz
x,y,z
1/2-x,1/2+y,-z
1/2+x,1/2-y,z
-x,-y,-z

loop_
_atom_site_label
_atom_site_type_symbol
_atom_site_fract_x
_atom_site_fract_y
_atom_site_fract_z
_atom_site_U_iso_or_equiv
_atom_site_adp_type
_atom_site_occupancy
_atom_site_disorder_group
_atom_site_disorder_assembly
P1 P 0.26364(6) 0.47187(10) 0.24073(5) 0.0173(3) Uani 1 0 .
C2 C 0.19297(19) 0.5453(4) 0.11985(18) 0.0165(10) Uani 1 0 .
C3 C 0.1755(2) 0.7021(4) 0.0972(2) 0.0210(12) Uani 1 0 .
C4 C 0.1204(2) 0.7492(4) 0.0044(2) 0.0228(12) Uani 1 0 .
C5 C 0.0824(2) 0.6421(4) -0.0682(2) 0.0222(12) Uani 1 0 .
C6 C 0.0982(2) 0.4855(4) -0.0481(2) 0.0207(11) Uani 1 0 .
C7 C 0.1523(2) 0.4366(3) 0.0455(2) 0.0181(11) Uani 1 0 .
C8 C 0.1647(2) 0.2720(4) 0.0635(2) 0.0199(12) Uani 1 0 .
N9 N 0.1712(2) 0.1393(3) 0.07372(18) 0.0278(11) Uani 1 0 .
C10 C 0.3935(2) 0.4591(3) 0.24305(18) 0.0171(10) Uani 1 0 .
C11 C 0.4227(2) 0.5224(4) 0.1746(2) 0.0192(11) Uani 1 0 .
C12 C 0.5216(2) 0.5044(4) 0.1801(2) 0.0231(12) Uani 1 0 .
C13 C 0.5931(2) 0.4204(4) 0.2539(2) 0.0255(12) Uani 1 0 .
C14 C 0.5668(2) 0.3581(4) 0.3238(2) 0.0244(12) Uani 1 0 .
C15 C 0.4670(2) 0.3776(4) 0.31781(19) 0.0203(11) Uani 1 0 .
C16 C 0.4406(2) 0.3118(4) 0.3920(2) 0.0249(12) Uani 1 0 .
N17 N 0.4187(2) 0.2625(4) 0.45044(19) 0.0380(12) Uani 1 0 .
C18 C 0.2777(2) 0.6479(3) 0.31295(18) 0.0179(11) Uani 1 0 .
C19 C 0.3602(2) 0.7491(4) 0.3386(2) 0.0232(12) Uani 1 0 .
C20 C 0.3692(2) 0.8749(4) 0.3975(2) 0.0268(13) Uani 1 0 .
C21 C 0.2957(2) 0.9009(4) 0.4339(2) 0.0259(13) Uani 1 0 .
C22 C 0.2116(2) 0.8042(4) 0.4095(2) 0.0240(12) Uani 1 0 .
C23 C 0.2026(2) 0.6795(4) 0.34918(19) 0.0205(11) Uani 1 0 .
C24 C 0.1108(2) 0.5851(4) 0.3200(2) 0.0222(12) Uani 1 0 .
N25 N 0.0370(2) 0.5150(3) 0.29682(19) 0.0328(12) Uani 1 0 .
H1 H 0.202(2) 0.779(3) 0.1442(19) 0.020(8) Uiso 1 0 .
H2 H 0.107(2) 0.857(4) -0.0089(19) 0.021(8) Uiso 1 0 .
H3 H 0.043(2) 0.681(4) 0.865(2) 0.033(9) Uiso 1 0 .
H4 H 0.074(2) 0.403(3) 0.897(2) 0.029(8) Uiso 1 0 .
H5 H 0.376(2) 0.583(3) 0.1259(19) 0.018(8) Uiso 1 0 .
H6 H 0.535(2) 0.550(3) 0.1299(19) 0.019(8) Uiso 1 0 .
H7 H 0.661(2) 0.409(4) 0.253(2) 0.034(9) Uiso 1 0 .
H8 H 0.623(2) 0.297(3) 0.383(2) 0.027(8) Uiso 1 0 .
H9 H 0.416(2) 0.728(3) 0.3153(19) 0.027(8) Uiso 1 0 .
H10 H 0.427(2) 0.940(3) 0.4118(17) 0.011(7) Uiso 1 0 .
H11 H 0.301(2) 0.989(4) 0.471(2) 0.034(9) Uiso 1 0 .
H12 H 0.155(2) 0.827(3) 0.4455(19) 0.031(8) Uiso 1 0 .

loop_
_atom_type_symbol
_atom_type_description
_atom_type_scat_dispersion_real
_atom_type_scat_dispersion_imag
_atom_type_scat_source
P P 0.09 0.095 'International Tables Vol. IV (1974) Table 2.2B'
N N 0.004 0.003 'International Tables Vol. IV (1974) Table 2.2B'
C C 0.002 0.002 'International Tables Vol. IV (1974) Table 2.2B'
H H 0 0 'International Tables Vol. IV (1974) Table 2.2B'
